data_7010085
loop_
_publ_author_name
'Adams, Harry'
'Allott, Christopher'
'Bancroft, Matthew N.'
'Morris, Michael J.'

_publ_section_title
;
 Wraparound ligands: addition of activated alkynes to sulfur- and
 thiolate-bridged dimolybdenum complexes derived from trithiocarbonates
;
_journal_issue 24
_journal_name_full 'Journal of the Chemical Society, Dalton Transactions'
_journal_page_first 4520
_journal_paper_doi 10.1039/b005700m
_journal_year 2000
_chemical_formula_sum 'C25 H26 Mo2 O8 S3'
_chemical_formula_weight 742.52
_chemical_name_systematic
; 
 ? 
;
_space_group_IT_number 14
_symmetry_cell_setting monoclinic
_symmetry_space_group_name_Hall '-P 2ybc'
_symmetry_space_group_name_H-M 'P 1 21/c 1'
_atom_sites_solution_hydrogens geom
_atom_sites_solution_primary direct
_atom_sites_solution_secondary difmap
_audit_creation_method SHELXL
_cell_angle_alpha 90.00
_cell_angle_beta 108.04(3)
_cell_angle_gamma 90.00
_cell_formula_units_Z 4
_cell_length_a 10.132(2)
_cell_length_b 18.609(4)
_cell_length_c 14.999(3)
_cell_measurement_temperature 293(2)
_cell_volume 2689.0(11)
_computing_structure_refinement 'SHELXL-93 (Sheldrick, 1993)'
_computing_structure_solution 'SHELXS-86 (Sheldrick, 1990)'
_diffrn_ambient_temperature 293(2)
_diffrn_radiation_monochromator graphite
_diffrn_radiation_source 'fine-focus sealed tube'
_diffrn_radiation_type MoK\a
_diffrn_radiation_wavelength 0.71073
_diffrn_reflns_av_R_equivalents 0.1309
_diffrn_reflns_av_sigmaI/netI 0.0631
_diffrn_reflns_limit_h_max 8
_diffrn_reflns_limit_h_min -1
_diffrn_reflns_limit_k_max 22
_diffrn_reflns_limit_k_min -1
_diffrn_reflns_limit_l_max 17
_diffrn_reflns_limit_l_min -17
_diffrn_reflns_number 5111
_diffrn_reflns_theta_max 24.99
_diffrn_reflns_theta_min 1.80
_exptl_absorpt_coefficient_mu 1.214
_exptl_absorpt_correction_type none
_exptl_crystal_colour 'dark red'
_exptl_crystal_density_diffrn 1.834
_exptl_crystal_description blocks
_exptl_crystal_F_000 1488
_exptl_crystal_size_max 0.73
_exptl_crystal_size_mid 0.43
_exptl_crystal_size_min 0.32
_refine_diff_density_max 1.454
_refine_diff_density_min -1.363
_refine_diff_density_rms 0.118
_refine_ls_extinction_method none
_refine_ls_goodness_of_fit_all 1.091
_refine_ls_goodness_of_fit_obs 1.109
_refine_ls_matrix_type full
_refine_ls_number_parameters 343
_refine_ls_number_reflns 3962
_refine_ls_number_restraints 0
_refine_ls_restrained_S_all 1.091
_refine_ls_restrained_S_obs 1.109
_refine_ls_R_factor_all 0.0523
_refine_ls_R_factor_obs 0.0472
_refine_ls_shift/esd_max -0.001
_refine_ls_shift/esd_mean 0.000
_refine_ls_structure_factor_coef Fsqd
_refine_ls_weighting_details 'w=1/[\s^2^(Fo^2^)+(0.0815P)^2^+3.0065P] where P=(Fo^2^+2Fc^2^)/3'
_refine_ls_weighting_scheme calc
_refine_ls_wR_factor_all 0.1346
_refine_ls_wR_factor_obs 0.1293
_reflns_number_observed 3567
_reflns_number_total 3962
_reflns_observed_criterion >2sigma(I)
_cod_data_source_file b005700m.txt
_cod_data_source_block mb150-3r
_cod_depositor_comments
;
The following automatic conversions were performed:

'_refine_ls_weighting_scheme' value 'calc
w=1/[\s^2^(Fo^2^)+(0.0815P)^2^+3.0065P] where P=(Fo^2^+2Fc^2^)/3' was
changed to 'calc'. New tag '_refine_ls_weighting_details' was
created. The value of the new tag was set to
'w=1/[\s^2^(Fo^2^)+(0.0815P)^2^+3.0065P] where P=(Fo^2^+2Fc^2^)/3'.

Automatic conversion script
Id: cif_fix_values 3143 2015-03-26 13:38:13Z robertas 
;
_cod_original_cell_volume 2689.0(9)
_cod_original_sg_symbol_H-M P2(1)/c
_cod_database_code 7010085

loop_
_symmetry_equiv_pos_as_xyz
'x, y, z'
'-x, y+1/2, -z+1/2'
'-x, -y, -z'
'x, -y-1/2, z-1/2'

loop_
_atom_site_aniso_label
_atom_site_aniso_U_11
_atom_site_aniso_U_22
_atom_site_aniso_U_33
_atom_site_aniso_U_23
_atom_site_aniso_U_13
_atom_site_aniso_U_12
Mo1 0.0248(4) 0.0339(3) 0.0314(3) 0.0039(2) 0.0130(2) 0.0032(2)
Mo2 0.0275(4) 0.0309(3) 0.0336(3) 0.0035(2) 0.0132(2) 0.0026(2)
S1 0.0324(10) 0.0451(7) 0.0515(8) 0.0040(6) 0.0166(6) -0.0066(6)
S2 0.0491(11) 0.0646(10) 0.0403(8) 0.0040(6) 0.0296(7) 0.0063(7)
S3 0.0343(9) 0.0394(7) 0.0328(7) -0.0049(5) 0.0125(5) 0.0006(5)
O1 0.059(3) 0.047(2) 0.050(2) -0.011(2) 0.027(2) -0.001(2)
O2 0.061(3) 0.057(3) 0.068(3) -0.012(2) 0.021(2) 0.022(2)
O3 0.072(4) 0.059(3) 0.068(3) -0.003(2) 0.052(3) -0.017(2)
O4 0.089(4) 0.038(2) 0.077(3) 0.002(2) 0.047(3) -0.005(2)
O5 0.058(3) 0.060(3) 0.074(3) -0.024(2) 0.030(2) 0.014(2)
O6 0.065(4) 0.089(4) 0.114(5) -0.015(3) 0.072(4) 0.000(3)
O7 0.039(3) 0.063(3) 0.063(3) -0.023(2) 0.007(2) -0.007(2)
O8 0.028(3) 0.072(3) 0.081(3) -0.016(3) 0.010(2) 0.001(2)
C1 0.066(7) 0.130(8) 0.052(4) 0.009(5) 0.014(4) 0.065(6)
C2 0.064(6) 0.051(4) 0.097(6) 0.012(4) -0.003(5) 0.026(4)
C3 0.046(5) 0.097(6) 0.064(4) 0.042(4) 0.025(3) 0.027(4)
C4 0.071(6) 0.070(5) 0.052(4) -0.013(3) -0.018(4) 0.028(4)
C5 0.021(5) 0.098(6) 0.108(7) 0.059(6) 0.002(4) 0.003(4)
C6 0.067(5) 0.049(4) 0.102(6) 0.035(4) 0.043(5) 0.007(3)
C7 0.087(7) 0.064(5) 0.063(5) 0.033(4) 0.040(4) 0.027(4)
C8 0.061(5) 0.064(4) 0.043(3) 0.008(3) 0.003(3) 0.018(4)
C9 0.043(4) 0.059(4) 0.067(4) 0.020(3) 0.020(3) 0.022(3)
C10 0.074(5) 0.032(3) 0.068(4) 0.007(3) 0.014(4) 0.011(3)
C11 0.031(3) 0.035(3) 0.035(3) -0.003(2) 0.019(2) -0.003(2)
C12 0.030(3) 0.043(3) 0.032(3) -0.002(2) 0.014(2) 0.002(2)
C13 0.031(4) 0.040(3) 0.035(3) 0.003(2) 0.016(2) 0.002(2)
C14 0.044(5) 0.083(5) 0.066(4) 0.016(4) 0.041(3) 0.005(3)
C15 0.044(5) 0.065(4) 0.060(4) 0.014(3) 0.027(3) -0.006(3)
C16 0.054(5) 0.044(3) 0.040(3) 0.002(2) 0.025(3) 0.001(3)
C17 0.099(6) 0.045(3) 0.058(4) -0.019(3) 0.041(4) -0.011(3)
C18 0.046(4) 0.042(3) 0.045(3) 0.000(2) 0.021(3) -0.010(3)
C19 0.118(8) 0.085(6) 0.087(6) 0.004(5) 0.064(5) -0.047(5)
C20 0.024(3) 0.044(3) 0.041(3) -0.002(2) 0.014(2) 0.002(2)
C21 0.025(3) 0.037(3) 0.034(3) 0.000(2) 0.016(2) -0.001(2)
C22 0.029(4) 0.061(4) 0.045(3) -0.013(3) 0.022(3) 0.005(3)
C23 0.062(6) 0.108(7) 0.097(6) -0.050(5) 0.028(4) 0.031(5)
C24 0.029(4) 0.053(3) 0.050(3) -0.006(3) 0.016(3) -0.002(3)
C25 0.049(5) 0.102(6) 0.067(5) -0.039(4) 0.007(3) -0.016(4)

loop_
_atom_site_label
_atom_site_type_symbol
_atom_site_fract_x
_atom_site_fract_y
_atom_site_fract_z
_atom_site_U_iso_or_equiv
_atom_site_thermal_displace_type
_atom_site_occupancy
_atom_site_calc_flag
_atom_site_refinement_flags
_atom_site_disorder_group
Mo1 Mo 0.51236(5) 0.36706(2) 0.32436(3) 0.0290(2) Uani 1 d . .
Mo2 Mo 0.33042(5) 0.46860(2) 0.21903(3) 0.0298(2) Uani 1 d . .
S1 S 0.5831(2) 0.48261(8) 0.27838(11) 0.0422(4) Uani 1 d . .
S2 S 0.4860(2) 0.37052(9) 0.07795(10) 0.0477(4) Uani 1 d . .
S3 S 0.38603(15) 0.45476(7) 0.38598(9) 0.0350(3) Uani 1 d . .
O1 O 0.2843(5) 0.2121(2) 0.1046(3) 0.0500(10) Uani 1 d . .
O2 O 0.5119(5) 0.2052(3) 0.1779(3) 0.0621(13) Uani 1 d . .
O3 O 0.1673(5) 0.2628(2) 0.3546(3) 0.0592(12) Uani 1 d . .
O4 O 0.3140(6) 0.1906(2) 0.3115(4) 0.0629(13) Uani 1 d . .
O5 O 0.1016(5) 0.5412(2) 0.3416(4) 0.0617(13) Uani 1 d . .
O6 O 0.0197(6) 0.4356(3) 0.3672(5) 0.079(2) Uani 1 d . .
O7 O 0.0493(4) 0.3045(2) 0.1385(3) 0.0568(12) Uani 1 d . .
O8 O -0.0334(4) 0.4106(3) 0.1639(4) 0.0622(13) Uani 1 d . .
C1 C 0.7025(10) 0.2903(6) 0.3541(5) 0.083(3) Uani 1 d . .
H1 H 0.7329(10) 0.2715(6) 0.3064(5) 0.100 Uiso 1 calc R .
C2 C 0.6090(9) 0.2602(4) 0.3872(7) 0.077(3) Uani 1 d . .
H2 H 0.5618(9) 0.2177(4) 0.3651(7) 0.093 Uiso 1 calc R .
C3 C 0.5925(7) 0.3006(5) 0.4580(5) 0.067(2) Uani 1 d . .
H3 H 0.5341(7) 0.2899(5) 0.4934(5) 0.080 Uiso 1 calc R .
C4 C 0.6774(9) 0.3608(4) 0.4689(5) 0.073(3) Uani 1 d . .
H4 H 0.6864(9) 0.3981(4) 0.5116(5) 0.087 Uiso 1 calc R .
C5 C 0.7476(7) 0.3530(5) 0.4005(7) 0.080(3) Uani 1 d . .
H5 H 0.8119(7) 0.3846(5) 0.3897(7) 0.096 Uiso 1 calc R .
C6 C 0.3479(9) 0.5759(4) 0.1398(6) 0.069(2) Uani 1 d . .
H6 H 0.4312(9) 0.6007(4) 0.1519(6) 0.082 Uiso 1 calc R .
C7 C 0.3027(9) 0.5215(4) 0.0751(5) 0.068(2) Uani 1 d . .
H7 H 0.3507(9) 0.5035(4) 0.0362(5) 0.081 Uiso 1 calc R .
C8 C 0.1728(8) 0.4978(4) 0.0775(5) 0.059(2) Uani 1 d . .
H8 H 0.1196(8) 0.4614(4) 0.0409(5) 0.071 Uiso 1 calc R .
C9 C 0.1372(7) 0.5392(4) 0.1458(5) 0.056(2) Uani 1 d . .
H9 H 0.0562(7) 0.5354(4) 0.1623(5) 0.067 Uiso 1 calc R .
C10 C 0.2470(8) 0.5873(3) 0.1841(5) 0.060(2) Uani 1 d . .
H10 H 0.2518(8) 0.6210(3) 0.2308(5) 0.072 Uiso 1 calc R .
C11 C 0.2999(5) 0.3152(3) 0.2696(3) 0.0315(11) Uani 1 d . .
C12 C 0.3755(6) 0.3068(3) 0.2037(3) 0.0342(12) Uani 1 d . .
C13 C 0.4092(6) 0.3731(3) 0.1701(4) 0.0338(12) Uani 1 d . .
C14 C 0.6559(7) 0.4036(4) 0.1376(5) 0.059(2) Uani 1 d . .
H14A H 0.7028(7) 0.3690(4) 0.1852(5) 0.070 Uiso 1 calc R .
H14B H 0.7075(7) 0.4066(4) 0.0930(5) 0.070 Uiso 1 calc R .
C15 C 0.6604(7) 0.4754(4) 0.1832(5) 0.054(2) Uani 1 d . .
H15A H 0.6141(7) 0.5097(4) 0.1349(5) 0.065 Uiso 1 calc R .
H15B H 0.7568(7) 0.4900(4) 0.2076(5) 0.065 Uiso 1 calc R .
C16 C 0.4024(7) 0.2350(3) 0.1639(4) 0.0437(15) Uani 1 d . .
C17 C 0.2914(8) 0.1448(3) 0.0586(5) 0.063(2) Uani 1 d . .
H17A H 0.2010(8) 0.1328(3) 0.0172(5) 0.095 Uiso 1 calc R .
H17B H 0.3226(8) 0.1077(3) 0.1047(5) 0.095 Uiso 1 calc R .
H17C H 0.3553(8) 0.1492(3) 0.0231(5) 0.095 Uiso 1 calc R .
C18 C 0.2651(6) 0.2491(3) 0.3124(4) 0.0425(14) Uani 1 d . .
C19 C 0.1223(11) 0.1999(5) 0.3960(6) 0.089(3) Uani 1 d . .
H19A H 0.0533(11) 0.2140(5) 0.4243(6) 0.134 Uiso 1 calc R .
H19B H 0.2005(11) 0.1794(5) 0.4429(6) 0.134 Uiso 1 calc R .
H19C H 0.0836(11) 0.1649(5) 0.3480(6) 0.134 Uiso 1 calc R .
C20 C 0.2156(5) 0.4358(3) 0.3139(4) 0.0351(12) Uani 1 d . .
C21 C 0.1993(5) 0.3778(3) 0.2496(4) 0.0303(11) Uani 1 d . .
C22 C 0.0995(7) 0.4695(3) 0.3427(4) 0.0427(15) Uani 1 d . .
C23 C -0.0058(8) 0.5769(5) 0.3714(7) 0.088(3) Uani 1 d . .
H23A H 0.0045(8) 0.6280(5) 0.3682(7) 0.133 Uiso 1 calc R .
H23B H 0.0031(8) 0.5632(5) 0.4348(7) 0.133 Uiso 1 calc R .
H23C H -0.0955(8) 0.5628(5) 0.3310(7) 0.133 Uiso 1 calc R .
C24 C 0.0602(6) 0.3677(3) 0.1807(4) 0.0429(14) Uani 1 d . .
C25 C -0.0822(7) 0.2904(5) 0.0676(6) 0.075(2) Uani 1 d . .
H25A H -0.0800(7) 0.2436(5) 0.0412(6) 0.113 Uiso 1 calc R .
H25B H -0.0983(7) 0.3260(5) 0.0191(6) 0.113 Uiso 1 calc R .
H25C H -0.1555(7) 0.2923(5) 0.0955(6) 0.113 Uiso 1 calc R .

loop_
_atom_type_symbol
_atom_type_description
_atom_type_scat_dispersion_real
_atom_type_scat_dispersion_imag
_atom_type_scat_source
C C 0.0033 0.0016 'International Tables Vol C Tables 4.2.6.8 and 6.1.1.4'
H H 0.0000 0.0000 'International Tables Vol C Tables 4.2.6.8 and 6.1.1.4'
O O 0.0106 0.0060 'International Tables Vol C Tables 4.2.6.8 and 6.1.1.4'
S S 0.1246 0.1234 'International Tables Vol C Tables 4.2.6.8 and 6.1.1.4'
Mo Mo -1.6832 0.6857 'International Tables Vol C Tables 4.2.6.8 and 6.1.1.4'

loop_
_geom_angle_atom_site_label_1
_geom_angle_atom_site_label_2
_geom_angle_atom_site_label_3
_geom_angle
_geom_angle_site_symmetry_1
_geom_angle_site_symmetry_3
_geom_angle_publ_flag
C12 Mo1 C13 37.1(2) . . ?
C12 Mo1 C11 37.3(2) . . ?
C13 Mo1 C11 63.8(2) . . ?
C12 Mo1 C3 113.9(3) . . ?
C13 Mo1 C3 149.9(3) . . ?
C11 Mo1 C3 97.3(2) . . ?
C12 Mo1 C2 88.6(3) . . ?
C13 Mo1 C2 118.4(3) . . ?
C11 Mo1 C2 90.9(3) . . ?
C3 Mo1 C2 34.5(3) . . ?
C12 Mo1 C4 146.6(2) . . ?
C13 Mo1 C4 162.6(3) . . ?
C11 Mo1 C4 130.7(3) . . ?
C3 Mo1 C4 35.4(3) . . ?
C2 Mo1 C4 58.2(3) . . ?
C12 Mo1 C5 129.3(3) . . ?
C13 Mo1 C5 126.7(3) . . ?
C11 Mo1 C5 147.8(3) . . ?
C3 Mo1 C5 58.2(3) . . ?
C2 Mo1 C5 56.9(3) . . ?
C4 Mo1 C5 36.0(3) . . ?
C12 Mo1 C1 96.7(3) . . ?
C13 Mo1 C1 108.9(2) . . ?
C11 Mo1 C1 116.4(4) . . ?
C3 Mo1 C1 56.7(3) . . ?
C2 Mo1 C1 33.3(3) . . ?
C4 Mo1 C1 58.0(3) . . ?
C5 Mo1 C1 34.1(3) . . ?
C12 Mo1 S3 112.41(15) . . ?
C13 Mo1 S3 103.21(14) . . ?
C11 Mo1 S3 82.57(13) . . ?
C3 Mo1 S3 96.7(2) . . ?
C2 Mo1 S3 129.6(3) . . ?
C4 Mo1 S3 89.5(2) . . ?
C5 Mo1 S3 118.1(3) . . ?
C1 Mo1 S3 147.4(2) . . ?
C12 Mo1 S1 112.40(14) . . ?
C13 Mo1 S1 75.27(14) . . ?
C11 Mo1 S1 127.10(13) . . ?
C3 Mo1 S1 132.3(2) . . ?
C2 Mo1 S1 139.4(3) . . ?
C4 Mo1 S1 96.9(2) . . ?
C5 Mo1 S1 83.8(2) . . ?
C1 Mo1 S1 107.3(3) . . ?
S3 Mo1 S1 75.52(5) . . ?
C12 Mo1 Mo2 75.02(14) . . ?
C13 Mo1 Mo2 50.00(14) . . ?
C11 Mo1 Mo2 72.19(13) . . ?
C3 Mo1 Mo2 149.9(2) . . ?
C2 Mo1 Mo2 162.4(2) . . ?
C4 Mo1 Mo2 137.4(2) . . ?
C5 Mo1 Mo2 139.5(2) . . ?
C1 Mo1 Mo2 153.3(2) . . ?
S3 Mo1 Mo2 54.67(3) . . ?
S1 Mo1 Mo2 55.76(4) . . ?
C13 Mo2 C20 108.5(2) . . ?
C13 Mo2 C21 76.0(2) . . ?
C20 Mo2 C21 37.1(2) . . ?
C13 Mo2 C8 96.0(2) . . ?
C20 Mo2 C8 108.1(3) . . ?
C21 Mo2 C8 94.6(3) . . ?
C13 Mo2 C7 89.1(2) . . ?
C20 Mo2 C7 142.4(3) . . ?
C21 Mo2 C7 126.4(3) . . ?
C8 Mo2 C7 35.4(3) . . ?
C13 Mo2 C9 130.3(2) . . ?
C20 Mo2 C9 85.7(2) . . ?
C21 Mo2 C9 93.2(2) . . ?
C8 Mo2 C9 35.7(3) . . ?
C7 Mo2 C9 58.5(3) . . ?
C13 Mo2 C6 115.5(3) . . ?
C20 Mo2 C6 134.6(2) . . ?
C21 Mo2 C6 150.2(2) . . ?
C8 Mo2 C6 58.1(3) . . ?
C7 Mo2 C6 34.4(3) . . ?
C9 Mo2 C6 57.9(3) . . ?
C13 Mo2 C10 146.6(2) . . ?
C20 Mo2 C10 100.3(2) . . ?
C21 Mo2 C10 123.1(2) . . ?
C8 Mo2 C10 58.3(3) . . ?
C7 Mo2 C10 57.5(3) . . ?
C9 Mo2 C10 34.8(2) . . ?
C6 Mo2 C10 34.4(3) . . ?
C13 Mo2 S3 105.82(14) . . ?
C20 Mo2 S3 44.95(14) . . ?
C21 Mo2 S3 71.01(13) . . ?
C8 Mo2 S3 149.5(2) . . ?
C7 Mo2 S3 160.2(2) . . ?
C9 Mo2 S3 116.3(2) . . ?
C6 Mo2 S3 125.9(2) . . ?
C10 Mo2 S3 106.5(2) . . ?
C13 Mo2 S1 75.97(15) . . ?
C20 Mo2 S1 120.01(14) . . ?
C21 Mo2 S1 127.84(14) . . ?
C8 Mo2 S1 131.4(2) . . ?
C7 Mo2 S1 96.0(2) . . ?
C9 Mo2 S1 137.9(2) . . ?
C6 Mo2 S1 82.0(2) . . ?
C10 Mo2 S1 104.0(2) . . ?
S3 Mo2 S1 75.61(6) . . ?
C13 Mo2 Mo1 51.93(14) . . ?
C20 Mo2 Mo1 80.35(14) . . ?
C21 Mo2 Mo1 72.89(13) . . ?
C8 Mo2 Mo1 147.2(2) . . ?
C7 Mo2 Mo1 133.7(2) . . ?
C9 Mo2 Mo1 165.3(2) . . ?
C6 Mo2 Mo1 136.5(2) . . ?
C10 Mo2 Mo1 153.3(2) . . ?
S3 Mo2 Mo1 55.43(4) . . ?
S1 Mo2 Mo1 55.18(4) . . ?
C15 S1 Mo1 113.0(2) . . ?
C15 S1 Mo2 111.1(2) . . ?
Mo1 S1 Mo2 69.06(4) . . ?
C14 S2 C13 100.8(3) . . ?
C20 S3 Mo2 60.9(2) . . ?
C20 S3 Mo1 99.4(2) . . ?
Mo2 S3 Mo1 69.91(4) . . ?
C16 O1 C17 115.6(5) . . ?
C18 O3 C19 114.6(6) . . ?
C22 O5 C23 115.8(6) . . ?
C24 O7 C25 115.7(5) . . ?
C2 C1 C5 109.6(8) . . ?
C2 C1 Mo1 71.7(4) . . ?
C5 C1 Mo1 72.5(4) . . ?
C1 C2 C3 109.7(8) . . ?
C1 C2 Mo1 75.1(5) . . ?
C3 C2 Mo1 72.5(4) . . ?
C2 C3 C4 108.4(8) . . ?
C2 C3 Mo1 73.0(4) . . ?
C4 C3 Mo1 72.8(4) . . ?
C3 C4 C5 105.2(7) . . ?
C3 C4 Mo1 71.8(4) . . ?
C5 C4 Mo1 72.9(4) . . ?
C1 C5 C4 107.0(8) . . ?
C1 C5 Mo1 73.4(4) . . ?
C4 C5 Mo1 71.1(4) . . ?
C7 C6 C10 108.3(7) . . ?
C7 C6 Mo2 70.9(4) . . ?
C10 C6 Mo2 73.1(4) . . ?
C6 C7 C8 108.8(7) . . ?
C6 C7 Mo2 74.7(4) . . ?
C8 C7 Mo2 71.6(4) . . ?
C7 C8 C9 107.4(7) . . ?
C7 C8 Mo2 73.0(4) . . ?
C9 C8 Mo2 73.7(4) . . ?
C10 C9 C8 107.2(7) . . ?
C10 C9 Mo2 73.9(4) . . ?
C8 C9 Mo2 70.6(3) . . ?
C6 C10 C9 108.2(7) . . ?
C6 C10 Mo2 72.5(4) . . ?
C9 C10 Mo2 71.3(3) . . ?
C12 C11 C18 117.3(5) . . ?
C12 C11 C21 114.7(4) . . ?
C18 C11 C21 119.3(5) . . ?
C12 C11 Mo1 69.3(3) . . ?
C18 C11 Mo1 121.6(4) . . ?
C21 C11 Mo1 104.4(3) . . ?
C13 C12 C11 112.9(5) . . ?
C13 C12 C16 122.3(5) . . ?
C11 C12 C16 124.4(5) . . ?
C13 C12 Mo1 71.9(3) . . ?
C11 C12 Mo1 73.4(3) . . ?
C16 C12 Mo1 128.5(4) . . ?
C12 C13 S2 117.6(4) . . ?
C12 C13 Mo2 116.1(4) . . ?
S2 C13 Mo2 125.4(3) . . ?
C12 C13 Mo1 71.0(3) . . ?
S2 C13 Mo1 128.8(3) . . ?
Mo2 C13 Mo1 78.1(2) . . ?
C15 C14 S2 115.2(5) . . ?
C14 C15 S1 117.5(4) . . ?
O2 C16 O1 124.4(5) . . ?
O2 C16 C12 127.3(6) . . ?
O1 C16 C12 108.1(5) . . ?
O4 C18 O3 122.8(5) . . ?
O4 C18 C11 126.6(6) . . ?
O3 C18 C11 110.7(5) . . ?
C21 C20 C22 124.9(5) . . ?
C21 C20 S3 116.9(4) . . ?
C22 C20 S3 116.3(4) . . ?
C21 C20 Mo2 75.2(3) . . ?
C22 C20 Mo2 133.6(4) . . ?
S3 C20 Mo2 74.1(2) . . ?
C20 C21 C24 117.1(5) . . ?
C20 C21 C11 121.3(4) . . ?
C24 C21 C11 118.6(4) . . ?
C20 C21 Mo2 67.8(3) . . ?
C24 C21 Mo2 116.2(4) . . ?
C11 C21 Mo2 102.2(3) . . ?
O6 C22 O5 123.9(6) . . ?
O6 C22 C20 122.7(6) . . ?
O5 C22 C20 113.3(6) . . ?
O8 C24 O7 123.0(5) . . ?
O8 C24 C21 125.5(5) . . ?
O7 C24 C21 111.5(5) . . ?

loop_
_geom_bond_atom_site_label_1
_geom_bond_atom_site_label_2
_geom_bond_distance
_geom_bond_site_symmetry_2
_geom_bond_publ_flag
Mo1 C12 2.215(5) . ?
Mo1 C13 2.227(5) . ?
Mo1 C11 2.268(5) . ?
Mo1 C3 2.280(6) . ?
Mo1 C2 2.287(7) . ?
Mo1 C4 2.294(6) . ?
Mo1 C5 2.317(7) . ?
Mo1 C1 2.328(7) . ?
Mo1 S3 2.4267(15) . ?
Mo1 S1 2.433(2) . ?
Mo1 Mo2 2.7677(8) . ?
Mo2 C13 2.167(5) . ?
Mo2 C20 2.185(6) . ?
Mo2 C21 2.282(5) . ?
Mo2 C8 2.292(6) . ?
Mo2 C7 2.310(7) . ?
Mo2 C9 2.332(6) . ?
Mo2 C6 2.358(6) . ?
Mo2 C10 2.365(6) . ?
Mo2 S3 2.4043(15) . ?
Mo2 S1 2.450(2) . ?
S1 C15 1.834(7) . ?
S2 C14 1.785(7) . ?
S2 C13 1.785(6) . ?
S3 C20 1.766(5) . ?
O1 C16 1.321(7) . ?
O1 C17 1.443(7) . ?
O2 C16 1.199(7) . ?
O3 C18 1.354(7) . ?
O3 C19 1.463(8) . ?
O4 C18 1.197(7) . ?
O5 C22 1.334(7) . ?
O5 C23 1.458(8) . ?
O6 C22 1.171(8) . ?
O7 C24 1.324(7) . ?
O7 C25 1.448(7) . ?
O8 C24 1.205(7) . ?
C1 C2 1.322(13) . ?
C1 C5 1.363(13) . ?
C2 C3 1.353(12) . ?
C3 C4 1.391(11) . ?
C4 C5 1.425(13) . ?
C6 C7 1.379(12) . ?
C6 C10 1.396(11) . ?
C7 C8 1.399(11) . ?
C8 C9 1.416(10) . ?
C9 C10 1.405(10) . ?
C11 C12 1.434(7) . ?
C11 C18 1.480(7) . ?
C11 C21 1.515(7) . ?
C12 C13 1.414(7) . ?
C12 C16 1.522(8) . ?
C14 C15 1.496(10) . ?
C20 C21 1.423(7) . ?
C20 C22 1.509(8) . ?
C21 C24 1.479(8) . ?

loop_
_geom_torsion_atom_site_label_1
_geom_torsion_atom_site_label_2
_geom_torsion_atom_site_label_3
_geom_torsion_atom_site_label_4
_geom_torsion
_geom_torsion_site_symmetry_1
_geom_torsion_site_symmetry_2
_geom_torsion_site_symmetry_3
_geom_torsion_site_symmetry_4
_geom_torsion_publ_flag
C12 Mo1 Mo2 C13 -31.5(2) . . . . ?
C13 Mo1 Mo2 C13 0.0 . . . . ?
C11 Mo1 Mo2 C13 -70.3(2) . . . . ?
C3 Mo1 Mo2 C13 -143.6(5) . . . . ?
C2 Mo1 Mo2 C13 -53.5(10) . . . . ?
C4 Mo1 Mo2 C13 158.1(4) . . . . ?
C5 Mo1 Mo2 C13 102.7(5) . . . . ?
C1 Mo1 Mo2 C13 43.3(7) . . . . ?
S3 Mo1 Mo2 C13 -163.8(2) . . . . ?
S1 Mo1 Mo2 C13 99.8(2) . . . . ?
C12 Mo1 Mo2 C20 91.3(2) . . . . ?
C13 Mo1 Mo2 C20 122.8(2) . . . . ?
C11 Mo1 Mo2 C20 52.5(2) . . . . ?
C3 Mo1 Mo2 C20 -20.7(5) . . . . ?
C2 Mo1 Mo2 C20 69.3(10) . . . . ?
C4 Mo1 Mo2 C20 -79.0(4) . . . . ?
C5 Mo1 Mo2 C20 -134.5(5) . . . . ?
C1 Mo1 Mo2 C20 166.1(7) . . . . ?
S3 Mo1 Mo2 C20 -41.00(15) . . . . ?
S1 Mo1 Mo2 C20 -137.41(15) . . . . ?
C12 Mo1 Mo2 C21 54.0(2) . . . . ?
C13 Mo1 Mo2 C21 85.4(2) . . . . ?
C11 Mo1 Mo2 C21 15.1(2) . . . . ?
C3 Mo1 Mo2 C21 -58.1(5) . . . . ?
C2 Mo1 Mo2 C21 32.0(10) . . . . ?
C4 Mo1 Mo2 C21 -116.4(4) . . . . ?
C5 Mo1 Mo2 C21 -171.8(5) . . . . ?
C1 Mo1 Mo2 C21 128.7(7) . . . . ?
S3 Mo1 Mo2 C21 -78.38(14) . . . . ?
S1 Mo1 Mo2 C21 -174.79(14) . . . . ?
C12 Mo1 Mo2 C8 -17.2(4) . . . . ?
C13 Mo1 Mo2 C8 14.3(4) . . . . ?
C11 Mo1 Mo2 C8 -56.0(4) . . . . ?
C3 Mo1 Mo2 C8 -129.3(6) . . . . ?
C2 Mo1 Mo2 C8 -39.2(11) . . . . ?
C4 Mo1 Mo2 C8 172.5(6) . . . . ?
C5 Mo1 Mo2 C8 117.0(6) . . . . ?
C1 Mo1 Mo2 C8 57.6(8) . . . . ?
S3 Mo1 Mo2 C8 -149.5(4) . . . . ?
S1 Mo1 Mo2 C8 114.1(4) . . . . ?
C12 Mo1 Mo2 C7 -70.4(4) . . . . ?
C13 Mo1 Mo2 C7 -39.0(4) . . . . ?
C11 Mo1 Mo2 C7 -109.3(3) . . . . ?
C3 Mo1 Mo2 C7 177.5(6) . . . . ?
C2 Mo1 Mo2 C7 -92.4(10) . . . . ?
C4 Mo1 Mo2 C7 119.2(5) . . . . ?
C5 Mo1 Mo2 C7 63.8(6) . . . . ?
C1 Mo1 Mo2 C7 4.3(8) . . . . ?
S3 Mo1 Mo2 C7 157.2(3) . . . . ?
S1 Mo1 Mo2 C7 60.8(3) . . . . ?
C12 Mo1 Mo2 C9 73.0(8) . . . . ?
C13 Mo1 Mo2 C9 104.5(8) . . . . ?
C11 Mo1 Mo2 C9 34.2(8) . . . . ?
C3 Mo1 Mo2 C9 -39.0(9) . . . . ?
C2 Mo1 Mo2 C9 51.0(13) . . . . ?
C4 Mo1 Mo2 C9 -97.3(9) . . . . ?
C5 Mo1 Mo2 C9 -152.8(9) . . . . ?
C1 Mo1 Mo2 C9 147.8(10) . . . . ?
S3 Mo1 Mo2 C9 -59.3(8) . . . . ?
S1 Mo1 Mo2 C9 -155.7(8) . . . . ?
C12 Mo1 Mo2 C6 -119.8(4) . . . . ?
C13 Mo1 Mo2 C6 -88.3(4) . . . . ?
C11 Mo1 Mo2 C6 -158.6(4) . . . . ?
C3 Mo1 Mo2 C6 128.1(6) . . . . ?
C2 Mo1 Mo2 C6 -141.8(10) . . . . ?
C4 Mo1 Mo2 C6 69.9(5) . . . . ?
C5 Mo1 Mo2 C6 14.4(6) . . . . ?
C1 Mo1 Mo2 C6 -45.0(8) . . . . ?
S3 Mo1 Mo2 C6 107.9(3) . . . . ?
S1 Mo1 Mo2 C6 11.5(3) . . . . ?
C12 Mo1 Mo2 C10 -174.8(5) . . . . ?
C13 Mo1 Mo2 C10 -143.3(5) . . . . ?
C11 Mo1 Mo2 C10 146.4(5) . . . . ?
C3 Mo1 Mo2 C10 73.1(6) . . . . ?
C2 Mo1 Mo2 C10 163.2(11) . . . . ?
C4 Mo1 Mo2 C10 14.8(6) . . . . ?
C5 Mo1 Mo2 C10 -40.6(6) . . . . ?
C1 Mo1 Mo2 C10 -100.0(8) . . . . ?
S3 Mo1 Mo2 C10 52.9(5) . . . . ?
S1 Mo1 Mo2 C10 -43.5(5) . . . . ?
C12 Mo1 Mo2 S3 132.3(2) . . . . ?
C13 Mo1 Mo2 S3 163.8(2) . . . . ?
C11 Mo1 Mo2 S3 93.51(14) . . . . ?
C3 Mo1 Mo2 S3 20.3(5) . . . . ?
C2 Mo1 Mo2 S3 110.3(10) . . . . ?
C4 Mo1 Mo2 S3 -38.0(4) . . . . ?
C5 Mo1 Mo2 S3 -93.5(5) . . . . ?
C1 Mo1 Mo2 S3 -152.9(7) . . . . ?
S3 Mo1 Mo2 S3 0.0 . . . . ?
S1 Mo1 Mo2 S3 -96.41(6) . . . . ?
C12 Mo1 Mo2 S1 -131.2(2) . . . . ?
C13 Mo1 Mo2 S1 -99.8(2) . . . . ?
C11 Mo1 Mo2 S1 -170.08(14) . . . . ?
C3 Mo1 Mo2 S1 116.7(5) . . . . ?
C2 Mo1 Mo2 S1 -153.2(10) . . . . ?
C4 Mo1 Mo2 S1 58.4(4) . . . . ?
C5 Mo1 Mo2 S1 3.0(5) . . . . ?
C1 Mo1 Mo2 S1 -56.5(7) . . . . ?
S3 Mo1 Mo2 S1 96.41(6) . . . . ?
S1 Mo1 Mo2 S1 0.0 . . . . ?
C12 Mo1 S1 C15 -53.0(3) . . . . ?
C13 Mo1 S1 C15 -53.5(3) . . . . ?
C11 Mo1 S1 C15 -93.0(3) . . . . ?
C3 Mo1 S1 C15 112.5(4) . . . . ?
C2 Mo1 S1 C15 63.1(5) . . . . ?
C4 Mo1 S1 C15 110.7(3) . . . . ?
C5 Mo1 S1 C15 77.1(4) . . . . ?
C1 Mo1 S1 C15 52.1(3) . . . . ?
S3 Mo1 S1 C15 -161.7(3) . . . . ?
Mo2 Mo1 S1 C15 -104.8(3) . . . . ?
C12 Mo1 S1 Mo2 51.8(2) . . . . ?
C13 Mo1 S1 Mo2 51.3(2) . . . . ?
C11 Mo1 S1 Mo2 11.9(2) . . . . ?
C3 Mo1 S1 Mo2 -142.7(3) . . . . ?
C2 Mo1 S1 Mo2 167.9(4) . . . . ?
C4 Mo1 S1 Mo2 -144.5(2) . . . . ?
C5 Mo1 S1 Mo2 -178.1(3) . . . . ?
C1 Mo1 S1 Mo2 156.9(2) . . . . ?
S3 Mo1 S1 Mo2 -56.86(4) . . . . ?
Mo2 Mo1 S1 Mo2 0.0 . . . . ?
C13 Mo2 S1 C15 54.4(3) . . . . ?
C20 Mo2 S1 C15 157.9(3) . . . . ?
C21 Mo2 S1 C15 113.8(3) . . . . ?
C8 Mo2 S1 C15 -31.2(3) . . . . ?
C7 Mo2 S1 C15 -33.1(3) . . . . ?
C9 Mo2 S1 C15 -81.4(4) . . . . ?
C6 Mo2 S1 C15 -64.6(3) . . . . ?
C10 Mo2 S1 C15 -91.1(3) . . . . ?
S3 Mo2 S1 C15 165.1(2) . . . . ?
Mo1 Mo2 S1 C15 107.5(2) . . . . ?
C13 Mo2 S1 Mo1 -53.10(15) . . . . ?
C20 Mo2 S1 Mo1 50.4(2) . . . . ?
C21 Mo2 S1 Mo1 6.3(2) . . . . ?
C8 Mo2 S1 Mo1 -138.7(3) . . . . ?
C7 Mo2 S1 Mo1 -140.6(2) . . . . ?
C9 Mo2 S1 Mo1 171.1(3) . . . . ?
C6 Mo2 S1 Mo1 -172.0(2) . . . . ?
C10 Mo2 S1 Mo1 161.4(2) . . . . ?
S3 Mo2 S1 Mo1 57.65(4) . . . . ?
Mo1 Mo2 S1 Mo1 0.0 . . . . ?
C13 Mo2 S3 C20 -100.5(3) . . . . ?
C20 Mo2 S3 C20 0.0 . . . . ?
C21 Mo2 S3 C20 -31.8(2) . . . . ?
C8 Mo2 S3 C20 33.5(5) . . . . ?
C7 Mo2 S3 C20 122.0(7) . . . . ?
C9 Mo2 S3 C20 52.2(3) . . . . ?
C6 Mo2 S3 C20 120.2(3) . . . . ?
C10 Mo2 S3 C20 88.2(3) . . . . ?
S1 Mo2 S3 C20 -171.1(2) . . . . ?
Mo1 Mo2 S3 C20 -113.7(2) . . . . ?
C13 Mo2 S3 Mo1 13.2(2) . . . . ?
C20 Mo2 S3 Mo1 113.7(2) . . . . ?
C21 Mo2 S3 Mo1 81.92(14) . . . . ?
C8 Mo2 S3 Mo1 147.2(4) . . . . ?
C7 Mo2 S3 Mo1 -124.3(6) . . . . ?
C9 Mo2 S3 Mo1 166.0(2) . . . . ?
C6 Mo2 S3 Mo1 -126.1(2) . . . . ?
C10 Mo2 S3 Mo1 -158.1(2) . . . . ?
S1 Mo2 S3 Mo1 -57.38(4) . . . . ?
Mo1 Mo2 S3 Mo1 0.0 . . . . ?
C12 Mo1 S3 C20 3.6(2) . . . . ?
C13 Mo1 S3 C20 41.6(2) . . . . ?
C11 Mo1 S3 C20 -19.2(2) . . . . ?
C3 Mo1 S3 C20 -115.7(3) . . . . ?
C2 Mo1 S3 C20 -104.2(3) . . . . ?
C4 Mo1 S3 C20 -150.4(3) . . . . ?
C5 Mo1 S3 C20 -173.1(3) . . . . ?
C1 Mo1 S3 C20 -148.1(6) . . . . ?
S1 Mo1 S3 C20 112.3(2) . . . . ?
Mo2 Mo1 S3 C20 54.2(2) . . . . ?
C12 Mo1 S3 Mo2 -50.6(2) . . . . ?
C13 Mo1 S3 Mo2 -12.66(15) . . . . ?
C11 Mo1 S3 Mo2 -73.41(13) . . . . ?
C3 Mo1 S3 Mo2 -169.9(2) . . . . ?
C2 Mo1 S3 Mo2 -158.5(3) . . . . ?
C4 Mo1 S3 Mo2 155.3(3) . . . . ?
C5 Mo1 S3 Mo2 132.7(2) . . . . ?
C1 Mo1 S3 Mo2 157.7(6) . . . . ?
S1 Mo1 S3 Mo2 58.05(5) . . . . ?
Mo2 Mo1 S3 Mo2 0.0 . . . . ?
C12 Mo1 C1 C2 -77.1(6) . . . . ?
C13 Mo1 C1 C2 -113.2(5) . . . . ?
C11 Mo1 C1 C2 -43.8(6) . . . . ?
C3 Mo1 C1 C2 37.2(5) . . . . ?
C2 Mo1 C1 C2 0.000(2) . . . . ?
C4 Mo1 C1 C2 79.5(6) . . . . ?
C5 Mo1 C1 C2 118.4(8) . . . . ?
S3 Mo1 C1 C2 76.8(9) . . . . ?
S1 Mo1 C1 C2 166.9(5) . . . . ?
Mo2 Mo1 C1 C2 -146.9(5) . . . . ?
C12 Mo1 C1 C5 164.5(6) . . . . ?
C13 Mo1 C1 C5 128.4(5) . . . . ?
C11 Mo1 C1 C5 -162.2(5) . . . . ?
C3 Mo1 C1 C5 -81.2(6) . . . . ?
C2 Mo1 C1 C5 -118.4(8) . . . . ?
C4 Mo1 C1 C5 -38.9(5) . . . . ?
C5 Mo1 C1 C5 0.000(3) . . . . ?
S3 Mo1 C1 C5 -41.6(10) . . . . ?
S1 Mo1 C1 C5 48.5(6) . . . . ?
Mo2 Mo1 C1 C5 94.7(6) . . . . ?
C5 C1 C2 C3 -1.8(9) . . . . ?
Mo1 C1 C2 C3 -64.8(5) . . . . ?
C5 C1 C2 Mo1 62.9(6) . . . . ?
Mo1 C1 C2 Mo1 0.000(1) . . . . ?
C12 Mo1 C2 C1 104.5(6) . . . . ?
C13 Mo1 C2 C1 81.3(6) . . . . ?
C11 Mo1 C2 C1 141.7(6) . . . . ?
C3 Mo1 C2 C1 -116.8(8) . . . . ?
C4 Mo1 C2 C1 -79.0(6) . . . . ?
C5 Mo1 C2 C1 -36.1(5) . . . . ?
C1 Mo1 C2 C1 0.000(2) . . . . ?
S3 Mo1 C2 C1 -137.2(5) . . . . ?
S1 Mo1 C2 C1 -19.4(8) . . . . ?
Mo2 Mo1 C2 C1 125.7(8) . . . . ?
C12 Mo1 C2 C3 -138.8(6) . . . . ?
C13 Mo1 C2 C3 -162.0(5) . . . . ?
C11 Mo1 C2 C3 -101.5(5) . . . . ?
C3 Mo1 C2 C3 0.000(5) . . . . ?
C4 Mo1 C2 C3 37.7(5) . . . . ?
C5 Mo1 C2 C3 80.7(6) . . . . ?
C1 Mo1 C2 C3 116.8(8) . . . . ?
S3 Mo1 C2 C3 -20.4(7) . . . . ?
S1 Mo1 C2 C3 97.3(7) . . . . ?
Mo2 Mo1 C2 C3 -117.6(8) . . . . ?
C1 C2 C3 C4 1.7(8) . . . . ?
Mo1 C2 C3 C4 -64.7(5) . . . . ?
C1 C2 C3 Mo1 66.4(6) . . . . ?
Mo1 C2 C3 Mo1 0.000(2) . . . . ?
C12 Mo1 C3 C2 46.1(6) . . . . ?
C13 Mo1 C3 C2 32.9(8) . . . . ?
C11 Mo1 C3 C2 81.0(6) . . . . ?
C2 Mo1 C3 C2 0.000(4) . . . . ?
C4 Mo1 C3 C2 -116.1(7) . . . . ?
C5 Mo1 C3 C2 -76.6(6) . . . . ?
C1 Mo1 C3 C2 -35.9(5) . . . . ?
S3 Mo1 C3 C2 164.3(5) . . . . ?
S1 Mo1 C3 C2 -119.2(6) . . . . ?
Mo2 Mo1 C3 C2 147.8(5) . . . . ?
C12 Mo1 C3 C4 162.3(5) . . . . ?
C13 Mo1 C3 C4 149.1(5) . . . . ?
C11 Mo1 C3 C4 -162.9(5) . . . . ?
C2 Mo1 C3 C4 116.1(7) . . . . ?
C4 Mo1 C3 C4 0.000(1) . . . . ?
C5 Mo1 C3 C4 39.5(5) . . . . ?
C1 Mo1 C3 C4 80.2(6) . . . . ?
S3 Mo1 C3 C4 -79.6(5) . . . . ?
S1 Mo1 C3 C4 -3.1(6) . . . . ?
Mo2 Mo1 C3 C4 -96.1(5) . . . . ?
C2 C3 C4 C5 -0.9(7) . . . . ?
Mo1 C3 C4 C5 -65.7(5) . . . . ?
C2 C3 C4 Mo1 64.8(5) . . . . ?
Mo1 C3 C4 Mo1 0.0 . . . . ?
C12 Mo1 C4 C3 -30.4(8) . . . . ?
C13 Mo1 C4 C3 -120.3(9) . . . . ?
C11 Mo1 C4 C3 22.7(6) . . . . ?
C3 Mo1 C4 C3 0.000(1) . . . . ?
C2 Mo1 C4 C3 -36.7(5) . . . . ?
C5 Mo1 C4 C3 -113.0(7) . . . . ?
C1 Mo1 C4 C3 -76.2(6) . . . . ?
S3 Mo1 C4 C3 102.4(5) . . . . ?
S1 Mo1 C4 C3 177.7(5) . . . . ?
Mo2 Mo1 C4 C3 132.5(4) . . . . ?
C12 Mo1 C4 C5 82.6(8) . . . . ?
C13 Mo1 C4 C5 -7.3(11) . . . . ?
C11 Mo1 C4 C5 135.6(5) . . . . ?
C3 Mo1 C4 C5 113.0(7) . . . . ?
C2 Mo1 C4 C5 76.2(6) . . . . ?
C5 Mo1 C4 C5 0.000(2) . . . . ?
C1 Mo1 C4 C5 36.8(5) . . . . ?
S3 Mo1 C4 C5 -144.7(5) . . . . ?
S1 Mo1 C4 C5 -69.3(5) . . . . ?
Mo2 Mo1 C4 C5 -114.5(5) . . . . ?
C2 C1 C5 C4 1.2(8) . . . . ?
Mo1 C1 C5 C4 63.6(5) . . . . ?
C2 C1 C5 Mo1 -62.4(6) . . . . ?
Mo1 C1 C5 Mo1 0.000(1) . . . . ?
C3 C4 C5 C1 -0.2(8) . . . . ?
Mo1 C4 C5 C1 -65.2(5) . . . . ?
C3 C4 C5 Mo1 65.0(4) . . . . ?
Mo1 C4 C5 Mo1 0.000(1) . . . . ?
C12 Mo1 C5 C1 -20.0(7) . . . . ?
C13 Mo1 C5 C1 -67.6(6) . . . . ?
C11 Mo1 C5 C1 31.0(10) . . . . ?
C3 Mo1 C5 C1 76.3(6) . . . . ?
C2 Mo1 C5 C1 35.2(5) . . . . ?
C4 Mo1 C5 C1 115.1(7) . . . . ?
C1 Mo1 C5 C1 0.000(2) . . . . ?
S3 Mo1 C5 C1 156.1(6) . . . . ?
S1 Mo1 C5 C1 -134.0(6) . . . . ?
Mo2 Mo1 C5 C1 -136.5(5) . . . . ?
C12 Mo1 C5 C4 -135.1(5) . . . . ?
C13 Mo1 C5 C4 177.3(4) . . . . ?
C11 Mo1 C5 C4 -84.1(8) . . . . ?
C3 Mo1 C5 C4 -38.9(5) . . . . ?
C2 Mo1 C5 C4 -79.9(6) . . . . ?
C4 Mo1 C5 C4 0.000(3) . . . . ?
C1 Mo1 C5 C4 -115.1(7) . . . . ?
S3 Mo1 C5 C4 41.0(5) . . . . ?
S1 Mo1 C5 C4 110.9(5) . . . . ?
Mo2 Mo1 C5 C4 108.4(5) . . . . ?
C13 Mo2 C6 C7 43.1(6) . . . . ?
C20 Mo2 C6 C7 -121.9(5) . . . . ?
C21 Mo2 C6 C7 -64.1(8) . . . . ?
C8 Mo2 C6 C7 -37.7(5) . . . . ?
C7 Mo2 C6 C7 0.000(3) . . . . ?
C9 Mo2 C6 C7 -80.0(5) . . . . ?
C10 Mo2 C6 C7 -116.9(7) . . . . ?
S3 Mo2 C6 C7 179.0(4) . . . . ?
S1 Mo2 C6 C7 113.3(5) . . . . ?
Mo1 Mo2 C6 C7 103.8(5) . . . . ?
C13 Mo2 C6 C10 160.0(4) . . . . ?
C20 Mo2 C6 C10 -5.0(7) . . . . ?
C21 Mo2 C6 C10 52.8(8) . . . . ?
C8 Mo2 C6 C10 79.2(5) . . . . ?
C7 Mo2 C6 C10 116.9(7) . . . . ?
C9 Mo2 C6 C10 36.9(4) . . . . ?
C10 Mo2 C6 C10 0.000(2) . . . . ?
S3 Mo2 C6 C10 -64.1(5) . . . . ?
S1 Mo2 C6 C10 -129.8(5) . . . . ?
Mo1 Mo2 C6 C10 -139.3(4) . . . . ?
C10 C6 C7 C8 0.0(8) . . . . ?
Mo2 C6 C7 C8 64.0(5) . . . . ?
C10 C6 C7 Mo2 -64.0(5) . . . . ?
Mo2 C6 C7 Mo2 0.000(2) . . . . ?
C13 Mo2 C7 C6 -141.9(5) . . . . ?
C20 Mo2 C7 C6 98.1(6) . . . . ?
C21 Mo2 C7 C6 146.2(5) . . . . ?
C8 Mo2 C7 C6 116.3(7) . . . . ?
C9 Mo2 C7 C6 77.9(5) . . . . ?
C6 Mo2 C7 C6 0.000(4) . . . . ?
C10 Mo2 C7 C6 36.6(4) . . . . ?
S3 Mo2 C7 C6 -2.5(10) . . . . ?
S1 Mo2 C7 C6 -66.2(5) . . . . ?
Mo1 Mo2 C7 C6 -112.3(5) . . . . ?
C13 Mo2 C7 C8 101.7(5) . . . . ?
C20 Mo2 C7 C8 -18.2(7) . . . . ?
C21 Mo2 C7 C8 29.9(5) . . . . ?
C8 Mo2 C7 C8 0.0 . . . . ?
C9 Mo2 C7 C8 -38.4(4) . . . . ?
C6 Mo2 C7 C8 -116.3(7) . . . . ?
C10 Mo2 C7 C8 -79.7(5) . . . . ?
S3 Mo2 C7 C8 -118.8(7) . . . . ?
S1 Mo2 C7 C8 177.5(4) . . . . ?
Mo1 Mo2 C7 C8 131.4(4) . . . . ?
C6 C7 C8 C9 0.2(7) . . . . ?
Mo2 C7 C8 C9 66.2(4) . . . . ?
C6 C7 C8 Mo2 -66.0(5) . . . . ?
Mo2 C7 C8 Mo2 0.0 . . . . ?
C13 Mo2 C8 C7 -79.9(5) . . . . ?
C20 Mo2 C8 C7 168.4(4) . . . . ?
C21 Mo2 C8 C7 -156.3(4) . . . . ?
C7 Mo2 C8 C7 0.0 . . . . ?
C9 Mo2 C8 C7 114.6(7) . . . . ?
C6 Mo2 C8 C7 36.6(4) . . . . ?
C10 Mo2 C8 C7 77.3(5) . . . . ?
S3 Mo2 C8 C7 144.2(4) . . . . ?
S1 Mo2 C8 C7 -3.3(5) . . . . ?
Mo1 Mo2 C8 C7 -91.1(6) . . . . ?
C13 Mo2 C8 C9 165.6(5) . . . . ?
C20 Mo2 C8 C9 53.8(5) . . . . ?
C21 Mo2 C8 C9 89.1(5) . . . . ?
C7 Mo2 C8 C9 -114.6(7) . . . . ?
C9 Mo2 C8 C9 0.000(2) . . . . ?
C6 Mo2 C8 C9 -78.0(5) . . . . ?
C10 Mo2 C8 C9 -37.3(4) . . . . ?
S3 Mo2 C8 C9 29.6(7) . . . . ?
S1 Mo2 C8 C9 -117.9(4) . . . . ?
Mo1 Mo2 C8 C9 154.3(3) . . . . ?
C7 C8 C9 C10 -0.3(7) . . . . ?
Mo2 C8 C9 C10 65.4(4) . . . . ?
C7 C8 C9 Mo2 -65.7(4) . . . . ?
Mo2 C8 C9 Mo2 0.000(2) . . . . ?
C13 Mo2 C9 C10 -134.2(5) . . . . ?
C20 Mo2 C9 C10 115.0(5) . . . . ?
C21 Mo2 C9 C10 151.4(5) . . . . ?
C8 Mo2 C9 C10 -115.3(7) . . . . ?
C7 Mo2 C9 C10 -77.1(5) . . . . ?
C6 Mo2 C9 C10 -36.5(5) . . . . ?
C10 Mo2 C9 C10 0.000(2) . . . . ?
S3 Mo2 C9 C10 81.0(5) . . . . ?
S1 Mo2 C9 C10 -16.6(6) . . . . ?
Mo1 Mo2 C9 C10 133.1(6) . . . . ?
C13 Mo2 C9 C8 -19.0(6) . . . . ?
C20 Mo2 C9 C8 -129.7(5) . . . . ?
C21 Mo2 C9 C8 -93.4(5) . . . . ?
C8 Mo2 C9 C8 0.000(2) . . . . ?
C7 Mo2 C9 C8 38.1(5) . . . . ?
C6 Mo2 C9 C8 78.8(5) . . . . ?
C10 Mo2 C9 C8 115.3(7) . . . . ?
S3 Mo2 C9 C8 -163.7(4) . . . . ?
S1 Mo2 C9 C8 98.6(5) . . . . ?
Mo1 Mo2 C9 C8 -111.6(8) . . . . ?
C7 C6 C10 C9 -0.2(7) . . . . ?
Mo2 C6 C10 C9 -62.8(4) . . . . ?
C7 C6 C10 Mo2 62.6(5) . . . . ?
Mo2 C6 C10 Mo2 0.000(1) . . . . ?
C8 C9 C10 C6 0.3(7) . . . . ?
Mo2 C9 C10 C6 63.5(5) . . . . ?
C8 C9 C10 Mo2 -63.2(4) . . . . ?
Mo2 C9 C10 Mo2 0.0 . . . . ?
C13 Mo2 C10 C6 -34.0(7) . . . . ?
C20 Mo2 C10 C6 176.4(5) . . . . ?
C21 Mo2 C10 C6 -151.8(5) . . . . ?
C8 Mo2 C10 C6 -78.6(5) . . . . ?
C7 Mo2 C10 C6 -36.6(5) . . . . ?
C9 Mo2 C10 C6 -116.9(7) . . . . ?
C6 Mo2 C10 C6 0.000(2) . . . . ?
S3 Mo2 C10 C6 130.5(5) . . . . ?
S1 Mo2 C10 C6 51.7(5) . . . . ?
Mo1 Mo2 C10 C6 87.3(7) . . . . ?
C13 Mo2 C10 C9 82.9(6) . . . . ?
C20 Mo2 C10 C9 -66.7(5) . . . . ?
C21 Mo2 C10 C9 -34.8(5) . . . . ?
C8 Mo2 C10 C9 38.3(5) . . . . ?
C7 Mo2 C10 C9 80.3(5) . . . . ?
C9 Mo2 C10 C9 0.000(1) . . . . ?
C6 Mo2 C10 C9 116.9(7) . . . . ?
S3 Mo2 C10 C9 -112.6(4) . . . . ?
S1 Mo2 C10 C9 168.6(4) . . . . ?
Mo1 Mo2 C10 C9 -155.8(4) . . . . ?
C12 Mo1 C11 C12 0.0 . . . . ?
C13 Mo1 C11 C12 35.0(3) . . . . ?
C3 Mo1 C11 C12 -120.5(4) . . . . ?
C2 Mo1 C11 C12 -86.5(4) . . . . ?
C4 Mo1 C11 C12 -133.5(4) . . . . ?
C5 Mo1 C11 C12 -83.0(6) . . . . ?
C1 Mo1 C11 C12 -64.2(4) . . . . ?
S3 Mo1 C11 C12 143.7(3) . . . . ?
S1 Mo1 C11 C12 78.2(3) . . . . ?
Mo2 Mo1 C11 C12 88.5(3) . . . . ?
C12 Mo1 C11 C18 110.0(5) . . . . ?
C13 Mo1 C11 C18 145.0(5) . . . . ?
C3 Mo1 C11 C18 -10.5(5) . . . . ?
C2 Mo1 C11 C18 23.5(5) . . . . ?
C4 Mo1 C11 C18 -23.5(5) . . . . ?
C5 Mo1 C11 C18 27.0(8) . . . . ?
C1 Mo1 C11 C18 45.8(5) . . . . ?
S3 Mo1 C11 C18 -106.3(4) . . . . ?
S1 Mo1 C11 C18 -171.8(3) . . . . ?
Mo2 Mo1 C11 C18 -161.5(4) . . . . ?
C12 Mo1 C11 C21 -111.3(4) . . . . ?
C13 Mo1 C11 C21 -76.4(3) . . . . ?
C3 Mo1 C11 C21 128.2(4) . . . . ?
C2 Mo1 C11 C21 162.2(4) . . . . ?
C4 Mo1 C11 C21 115.2(4) . . . . ?
C5 Mo1 C11 C21 165.7(6) . . . . ?
C1 Mo1 C11 C21 -175.5(4) . . . . ?
S3 Mo1 C11 C21 32.4(3) . . . . ?
S1 Mo1 C11 C21 -33.1(4) . . . . ?
Mo2 Mo1 C11 C21 -22.8(3) . . . . ?
C18 C11 C12 C13 -177.2(5) . . . . ?
C21 C11 C12 C13 35.4(6) . . . . ?
Mo1 C11 C12 C13 -61.5(4) . . . . ?
C18 C11 C12 C16 9.9(8) . . . . ?
C21 C11 C12 C16 -137.5(5) . . . . ?
Mo1 C11 C12 C16 125.6(5) . . . . ?
C18 C11 C12 Mo1 -115.8(5) . . . . ?
C21 C11 C12 Mo1 96.9(4) . . . . ?
Mo1 C11 C12 Mo1 0.0 . . . . ?
C13 Mo1 C12 C13 0.000(1) . . . . ?
C11 Mo1 C12 C13 121.7(4) . . . . ?
C3 Mo1 C12 C13 -169.1(3) . . . . ?
C2 Mo1 C12 C13 -145.0(4) . . . . ?
C4 Mo1 C12 C13 -150.4(5) . . . . ?
C5 Mo1 C12 C13 -101.5(4) . . . . ?
C1 Mo1 C12 C13 -112.6(4) . . . . ?
S3 Mo1 C12 C13 82.2(3) . . . . ?
S1 Mo1 C12 C13 -0.7(3) . . . . ?
Mo2 Mo1 C12 C13 41.5(3) . . . . ?
C13 Mo1 C12 C11 -121.7(4) . . . . ?
C11 Mo1 C12 C11 0.0 . . . . ?
C3 Mo1 C12 C11 69.3(4) . . . . ?
C2 Mo1 C12 C11 93.4(4) . . . . ?
C4 Mo1 C12 C11 88.0(6) . . . . ?
C5 Mo1 C12 C11 136.9(3) . . . . ?
C1 Mo1 C12 C11 125.7(4) . . . . ?
S3 Mo1 C12 C11 -39.4(3) . . . . ?
S1 Mo1 C12 C11 -122.4(3) . . . . ?
Mo2 Mo1 C12 C11 -80.1(3) . . . . ?
C13 Mo1 C12 C16 117.2(6) . . . . ?
C11 Mo1 C12 C16 -121.1(6) . . . . ?
C3 Mo1 C12 C16 -51.8(5) . . . . ?
C2 Mo1 C12 C16 -27.7(5) . . . . ?
C4 Mo1 C12 C16 -33.1(8) . . . . ?
C5 Mo1 C12 C16 15.8(6) . . . . ?
C1 Mo1 C12 C16 4.6(5) . . . . ?
S3 Mo1 C12 C16 -160.5(4) . . . . ?
S1 Mo1 C12 C16 116.5(4) . . . . ?
Mo2 Mo1 C12 C16 158.7(5) . . . . ?
C11 C12 C13 S2 -173.2(4) . . . . ?
C16 C12 C13 S2 -0.1(7) . . . . ?
Mo1 C12 C13 S2 124.5(4) . . . . ?
C11 C12 C13 Mo2 -3.3(6) . . . . ?
C16 C12 C13 Mo2 169.8(4) . . . . ?
Mo1 C12 C13 Mo2 -65.6(3) . . . . ?
C11 C12 C13 Mo1 62.3(4) . . . . ?
C16 C12 C13 Mo1 -124.6(5) . . . . ?
Mo1 C12 C13 Mo1 0.0 . . . . ?
C14 S2 C13 C12 -112.8(5) . . . . ?
C14 S2 C13 Mo2 78.4(4) . . . . ?
C14 S2 C13 Mo1 -25.8(4) . . . . ?
C20 Mo2 C13 C12 0.8(5) . . . . ?
C21 Mo2 C13 C12 -17.4(4) . . . . ?
C8 Mo2 C13 C12 -110.6(4) . . . . ?
C7 Mo2 C13 C12 -145.4(5) . . . . ?
C9 Mo2 C13 C12 -99.6(5) . . . . ?
C6 Mo2 C13 C12 -168.1(4) . . . . ?
C10 Mo2 C13 C12 -147.6(4) . . . . ?
S3 Mo2 C13 C12 47.8(4) . . . . ?
S1 Mo2 C13 C12 118.1(4) . . . . ?
Mo1 Mo2 C13 C12 61.6(4) . . . . ?
C20 Mo2 C13 S2 169.7(3) . . . . ?
C21 Mo2 C13 S2 151.6(4) . . . . ?
C8 Mo2 C13 S2 58.3(4) . . . . ?
C7 Mo2 C13 S2 23.6(4) . . . . ?
C9 Mo2 C13 S2 69.3(5) . . . . ?
C6 Mo2 C13 S2 0.9(5) . . . . ?
C10 Mo2 C13 S2 21.4(6) . . . . ?
S3 Mo2 C13 S2 -143.2(3) . . . . ?
S1 Mo2 C13 S2 -72.9(3) . . . . ?
Mo1 Mo2 C13 S2 -129.4(4) . . . . ?
C20 Mo2 C13 Mo1 -60.9(2) . . . . ?
C21 Mo2 C13 Mo1 -79.0(2) . . . . ?
C8 Mo2 C13 Mo1 -172.3(2) . . . . ?
C7 Mo2 C13 Mo1 153.0(3) . . . . ?
C9 Mo2 C13 Mo1 -161.3(2) . . . . ?
C6 Mo2 C13 Mo1 130.3(3) . . . . ?
C10 Mo2 C13 Mo1 150.8(4) . . . . ?
S3 Mo2 C13 Mo1 -13.8(2) . . . . ?
S1 Mo2 C13 Mo1 56.51(11) . . . . ?
Mo1 Mo2 C13 Mo1 0.000(1) . . . . ?
C12 Mo1 C13 C12 0.000(1) . . . . ?
C11 Mo1 C13 C12 -35.1(3) . . . . ?
C3 Mo1 C13 C12 20.2(6) . . . . ?
C2 Mo1 C13 C12 40.7(5) . . . . ?
C4 Mo1 C13 C12 114.3(8) . . . . ?
C5 Mo1 C13 C12 108.9(4) . . . . ?
C1 Mo1 C13 C12 75.7(5) . . . . ?
S3 Mo1 C13 C12 -109.8(3) . . . . ?
S1 Mo1 C13 C12 179.3(3) . . . . ?
Mo2 Mo1 C13 C12 -123.3(4) . . . . ?
C12 Mo1 C13 S2 -110.6(5) . . . . ?
C11 Mo1 C13 S2 -145.7(4) . . . . ?
C3 Mo1 C13 S2 -90.4(6) . . . . ?
C2 Mo1 C13 S2 -69.9(5) . . . . ?
C4 Mo1 C13 S2 3.7(10) . . . . ?
C5 Mo1 C13 S2 -1.7(5) . . . . ?
C1 Mo1 C13 S2 -34.9(5) . . . . ?
S3 Mo1 C13 S2 139.6(3) . . . . ?
S1 Mo1 C13 S2 68.7(3) . . . . ?
Mo2 Mo1 C13 S2 126.1(4) . . . . ?
C12 Mo1 C13 Mo2 123.3(4) . . . . ?
C11 Mo1 C13 Mo2 88.2(2) . . . . ?
C3 Mo1 C13 Mo2 143.5(4) . . . . ?
C2 Mo1 C13 Mo2 164.0(3) . . . . ?
C4 Mo1 C13 Mo2 -122.4(8) . . . . ?
C5 Mo1 C13 Mo2 -127.8(3) . . . . ?
C1 Mo1 C13 Mo2 -161.0(4) . . . . ?
S3 Mo1 C13 Mo2 13.5(2) . . . . ?
S1 Mo1 C13 Mo2 -57.39(11) . . . . ?
Mo2 Mo1 C13 Mo2 0.000(1) . . . . ?
C13 S2 C14 C15 -55.9(5) . . . . ?
S2 C14 C15 S1 63.4(7) . . . . ?
Mo1 S1 C15 C14 7.2(6) . . . . ?
Mo2 S1 C15 C14 -68.2(6) . . . . ?
C17 O1 C16 O2 3.0(8) . . . . ?
C17 O1 C16 C12 178.8(5) . . . . ?
C13 C12 C16 O2 75.4(8) . . . . ?
C11 C12 C16 O2 -112.3(7) . . . . ?
Mo1 C12 C16 O2 -16.5(9) . . . . ?
C13 C12 C16 O1 -100.3(6) . . . . ?
C11 C12 C16 O1 72.0(7) . . . . ?
Mo1 C12 C16 O1 167.8(4) . . . . ?
C19 O3 C18 O4 -2.1(9) . . . . ?
C19 O3 C18 C11 177.8(6) . . . . ?
C12 C11 C18 O4 14.7(9) . . . . ?
C21 C11 C18 O4 160.4(6) . . . . ?
Mo1 C11 C18 O4 -66.7(7) . . . . ?
C12 C11 C18 O3 -165.3(5) . . . . ?
C21 C11 C18 O3 -19.5(7) . . . . ?
Mo1 C11 C18 O3 113.3(5) . . . . ?
Mo2 S3 C20 C21 63.7(4) . . . . ?
Mo1 S3 C20 C21 3.1(4) . . . . ?
Mo2 S3 C20 C22 -131.2(5) . . . . ?
Mo1 S3 C20 C22 168.2(4) . . . . ?
Mo2 S3 C20 Mo2 0.0 . . . . ?
Mo1 S3 C20 Mo2 -60.63(12) . . . . ?
C13 Mo2 C20 C21 -30.1(3) . . . . ?
C21 Mo2 C20 C21 0.000(1) . . . . ?
C8 Mo2 C20 C21 72.9(4) . . . . ?
C7 Mo2 C20 C21 83.9(5) . . . . ?
C9 Mo2 C20 C21 101.1(3) . . . . ?
C6 Mo2 C20 C21 135.7(4) . . . . ?
C10 Mo2 C20 C21 132.8(3) . . . . ?
S3 Mo2 C20 C21 -124.2(4) . . . . ?
S1 Mo2 C20 C21 -114.2(3) . . . . ?
Mo1 Mo2 C20 C21 -74.3(3) . . . . ?
C13 Mo2 C20 C22 -154.5(5) . . . . ?
C21 Mo2 C20 C22 -124.4(6) . . . . ?
C8 Mo2 C20 C22 -51.5(6) . . . . ?
C7 Mo2 C20 C22 -40.5(7) . . . . ?
C9 Mo2 C20 C22 -23.3(5) . . . . ?
C6 Mo2 C20 C22 11.2(7) . . . . ?
C10 Mo2 C20 C22 8.4(6) . . . . ?
S3 Mo2 C20 C22 111.4(6) . . . . ?
S1 Mo2 C20 C22 121.3(5) . . . . ?
Mo1 Mo2 C20 C22 161.2(5) . . . . ?
C13 Mo2 C20 S3 94.1(2) . . . . ?
C21 Mo2 C20 S3 124.2(4) . . . . ?
C8 Mo2 C20 S3 -162.9(2) . . . . ?
C7 Mo2 C20 S3 -151.9(4) . . . . ?
C9 Mo2 C20 S3 -134.7(2) . . . . ?
C6 Mo2 C20 S3 -100.1(4) . . . . ?
C10 Mo2 C20 S3 -103.0(2) . . . . ?
S3 Mo2 C20 S3 0.0 . . . . ?
S1 Mo2 C20 S3 10.0(2) . . . . ?
Mo1 Mo2 C20 S3 49.88(14) . . . . ?
C22 C20 C21 C24 24.2(8) . . . . ?
S3 C20 C21 C24 -172.2(4) . . . . ?
Mo2 C20 C21 C24 -109.1(5) . . . . ?
C22 C20 C21 C11 -135.7(6) . . . . ?
S3 C20 C21 C11 28.0(7) . . . . ?
Mo2 C20 C21 C11 91.1(5) . . . . ?
C22 C20 C21 Mo2 133.2(6) . . . . ?
S3 C20 C21 Mo2 -63.1(3) . . . . ?
Mo2 C20 C21 Mo2 0.0 . . . . ?
C12 C11 C21 C20 -117.5(6) . . . . ?
C18 C11 C21 C20 95.9(6) . . . . ?
Mo1 C11 C21 C20 -44.0(6) . . . . ?
C12 C11 C21 C24 82.9(6) . . . . ?
C18 C11 C21 C24 -63.7(7) . . . . ?
Mo1 C11 C21 C24 156.5(4) . . . . ?
C12 C11 C21 Mo2 -46.3(5) . . . . ?
C18 C11 C21 Mo2 167.1(4) . . . . ?
Mo1 C11 C21 Mo2 27.3(3) . . . . ?
C13 Mo2 C21 C20 150.7(3) . . . . ?
C20 Mo2 C21 C20 0.000(1) . . . . ?
C8 Mo2 C21 C20 -114.3(3) . . . . ?
C7 Mo2 C21 C20 -131.1(4) . . . . ?
C9 Mo2 C21 C20 -78.6(3) . . . . ?
C6 Mo2 C21 C20 -92.0(6) . . . . ?
C10 Mo2 C21 C20 -59.5(4) . . . . ?
S3 Mo2 C21 C20 38.2(3) . . . . ?
S1 Mo2 C21 C20 91.3(3) . . . . ?
Mo1 Mo2 C21 C20 96.7(3) . . . . ?
C13 Mo2 C21 C24 -99.1(4) . . . . ?
C20 Mo2 C21 C24 110.3(5) . . . . ?
C8 Mo2 C21 C24 -4.0(4) . . . . ?
C7 Mo2 C21 C24 -20.8(5) . . . . ?
C9 Mo2 C21 C24 31.7(4) . . . . ?
C6 Mo2 C21 C24 18.3(7) . . . . ?
C10 Mo2 C21 C24 50.8(5) . . . . ?
S3 Mo2 C21 C24 148.4(4) . . . . ?
S1 Mo2 C21 C24 -158.5(3) . . . . ?
Mo1 Mo2 C21 C24 -153.0(4) . . . . ?
C13 Mo2 C21 C11 31.6(3) . . . . ?
C20 Mo2 C21 C11 -119.1(4) . . . . ?
C8 Mo2 C21 C11 126.6(3) . . . . ?
C7 Mo2 C21 C11 109.8(4) . . . . ?
C9 Mo2 C21 C11 162.4(3) . . . . ?
C6 Mo2 C21 C11 148.9(5) . . . . ?
C10 Mo2 C21 C11 -178.6(3) . . . . ?
S3 Mo2 C21 C11 -80.9(3) . . . . ?
S1 Mo2 C21 C11 -27.8(4) . . . . ?
Mo1 Mo2 C21 C11 -22.4(3) . . . . ?
C23 O5 C22 O6 -1.3(10) . . . . ?
C23 O5 C22 C20 -178.3(5) . . . . ?
C21 C20 C22 O6 49.0(9) . . . . ?
S3 C20 C22 O6 -114.8(7) . . . . ?
Mo2 C20 C22 O6 152.5(6) . . . . ?
C21 C20 C22 O5 -134.0(6) . . . . ?
S3 C20 C22 O5 62.2(6) . . . . ?
Mo2 C20 C22 O5 -30.5(8) . . . . ?
C25 O7 C24 O8 1.8(10) . . . . ?
C25 O7 C24 C21 -178.3(6) . . . . ?
C20 C21 C24 O8 13.1(9) . . . . ?
C11 C21 C24 O8 173.6(6) . . . . ?
Mo2 C21 C24 O8 -64.0(8) . . . . ?
C20 C21 C24 O7 -166.8(5) . . . . ?
C11 C21 C24 O7 -6.3(7) . . . . ?
Mo2 C21 C24 O7 116.1(5) . . . . ?
